data_8100125
loop_
_publ_author_name
'Kaabi, Kamel'
'Khedhiri, Lamia'

_publ_section_title
;
Crystal structure of 2-amino-4-methylpyridinium dihydrogenphosphate, 
(C~6~H~9~N~2~)H~2~PO~4~
;
_journal_issue 3
_journal_name_full 'Zeitschrift f\"ur Kristallographie - New Crystal Structures'
_journal_page_first 255
_journal_page_last 256
_journal_volume 219
_journal_year 2004
_chemical_formula_moiety 'C6 H9 N2 +, H2 O4 P -'
_chemical_formula_sum 'C6 H11 N2 O4 P'
_chemical_formula_weight 206.14
_space_group_IT_number 62
_symmetry_cell_setting orthorhombic
_symmetry_Int_Tables_number 62
_symmetry_space_group_name_Hall '-P 2ac 2n'
_symmetry_space_group_name_H-M 'P n m a'
_cell_angle_alpha 90.0
_cell_angle_beta 90.0
_cell_angle_gamma 90.0
_cell_formula_units_Z 4
_cell_length_a 12.102(5)
_cell_length_b 6.695(4)
_cell_length_c 11.306(2)
_cell_measurement_temperature 296
_cell_volume 916.1(6)
_diffrn_ambient_temperature 296
_exptl_crystal_density_diffrn 1.364
_cod_database_code 8100125

loop_
_symmetry_equiv_pos_as_xyz
'  x,  y,  z'
'1/2+x, 1/2-y, 1/2-z'
'  -x, 1/2+y,  -z'
'1/2-x,  -y, 1/2+z'
'  -x,  -y,  -z'
'1/2-x, 1/2+y, 1/2+z'
'  x, 1/2-y,  z'
'1/2+x,  y, 1/2-z'

loop_
_atom_site_label
_atom_site_type_symbol
_atom_site_fract_x
_atom_site_fract_y
_atom_site_fract_z
_atom_site_U_iso_or_equiv
_atom_site_occupancy
_atom_site_symmetry_multiplicity
_atom_site_Wyckoff_symbol
_atom_site_adp_type
_atom_site_calc_flag
_atom_site_refinement_flags
_atom_site_disorder_assembly
_atom_site_disorder_group
P(1) P 0.89824(2) 0.25 0.44906(3) 0.03008(6) 1 4 c Uani d . . .
O(1) O 0.85758(6) 0.07270(14) 0.52611(8) 0.0665(2) 1 8 d Uani d . . .
O(2) O 1.02326(6) 0.25 0.44024(7) 0.03412(18) 1 4 c Uani d . . .
O(3) O 0.84067(8) 0.25 0.33404(9) 0.0592(3) 1 4 c Uani d . . .
N(1) N 0.42869(8) 0.25 0.38228(9) 0.0364(2) 1 4 c Uani d . . .
N(2) N 0.60530(8) 0.25 0.30626(9) 0.0419(3) 1 4 c Uani d . . .
C(1) C 0.53895(8) 0.25 0.39941(10) 0.0309(2) 1 4 c Uani d . . .
C(2) C 0.57813(10) 0.25 0.51633(10) 0.0351(2) 1 4 c Uani d . . .
C(3) C 0.50574(12) 0.25 0.60970(11) 0.0400(3) 1 4 c Uani d . . .
C(4) C 0.39243(12) 0.25 0.58746(14) 0.0476(3) 1 4 c Uani d . . .
C(5) C 0.35618(11) 0.25 0.47281(14) 0.0459(3) 1 4 c Uani d . . .
C(6) C 0.54777(19) 0.25 0.73382(13) 0.0618(5) 1 4 c Uani d . . .
H(1) H 0.8958(12) -0.024(3) 0.5374(12) 0.065(4) 1 8 d Uiso d . . .
H(2) H 0.3970(12) 0.25 0.3055(15) 0.042(4) 1 4 c Uiso d . . .
H(3) H 0.6836(15) 0.25 0.3195(15) 0.055(5) 1 4 c Uiso d . . .
H(4) H 0.5742(13) 0.25 0.2357(15) 0.043(4) 1 4 c Uiso d . . .
H(5) H 0.6517(14) 0.25 0.5337(13) 0.033(4) 1 4 c Uiso d . . .
H(6) H 0.3418(14) 0.25 0.6507(16) 0.047(4) 1 4 c Uiso d . . .
H(7) H 0.281(2) 0.25 0.4480(18) 0.075(7) 1 4 c Uiso d . . .
H(8) H 0.609(2) 0.25 0.730(4) 0.132(13) 1 4 c Uiso d . . .
H(9) H 0.5347(14) 0.388(3) 0.7683(16) 0.093(5) 1 8 d Uiso d . . .

loop_
_atom_site_aniso_label
_atom_site_aniso_U_11
_atom_site_aniso_U_22
_atom_site_aniso_U_33
_atom_site_aniso_U_12
_atom_site_aniso_U_13
_atom_site_aniso_U_23
P(1) 0.02282(10) 0.03216(12) 0.03525(12) 0.00 0.00247(10) 0.00
O(1) 0.0330(3) 0.0614(4) 0.1051(5) 0.0079(3) 0.0212(3) 0.0416(4)
O(2) 0.0236(3) 0.0374(4) 0.0414(4) 0.00 0.0038(3) 0.00
O(3) 0.0317(4) 0.1067(10) 0.0392(4) 0.00 -0.0030(4) 0.00
N(1) 0.0300(4) 0.0362(4) 0.0431(5) 0.00 -0.0018(4) 0.00
N(2) 0.0313(4) 0.0650(7) 0.0293(4) 0.00 -0.0001(4) 0.00
C(1) 0.0274(4) 0.0317(5) 0.0335(5) 0.00 -0.0000(4) 0.00
C(2) 0.0338(5) 0.0393(5) 0.0323(5) 0.00 0.0001(4) 0.00
C(3) 0.0536(6) 0.0312(5) 0.0351(5) 0.00 0.0080(5) 0.00
C(4) 0.0483(6) 0.0429(6) 0.0517(7) 0.00 0.0193(6) 0.00
C(5) 0.0311(5) 0.0452(6) 0.0613(8) 0.00 0.0083(5) 0.00
C(6) 0.0902(12) 0.0615(9) 0.0336(6) 0.00 0.0029(7) 0.00

loop_
_geom_bond_atom_site_label_1
_geom_bond_atom_site_label_2
_geom_bond_distance
_geom_bond_site_symmetry_1
_geom_bond_site_symmetry_2
_geom_bond_publ_flag
P1 O3 1.4753(14) . . yes
P1 O2 1.5162(13) . . yes
P1 O1 1.5525(13) . . yes
O1 H1 0.81(2) . . yes
O1 O3 2.4833(18) . . yes
O1 O2 2.5242(16) . . yes
O2 O3 2.5148(19) . . yes
N1 H2 0.95(2) . . yes
N1 C5 1.348(3) . . yes
N1 C1 1.348(2) . . yes
N2 H4 0.88(2) . . yes
N2 H3 0.96(3) . . yes
N2 C1 1.324(2) . . yes
C1 C2 1.404(2) . . yes
C2 H5 0.91(2) . . yes
C2 C3 1.372(3) . . yes
C3 C4 1.394(3) . . yes
C3 C6 1.493(3) . . yes
C4 H6 0.94(2) . . yes
C4 C5 1.369(3) . . yes
C5 H7 0.95(4) . . yes
C6 H8 0.74(4) . . yes
C6 H9 1.02(3) . . yes

loop_
_cod_related_entry_id
_cod_related_entry_database
_cod_related_entry_code
1 ChemSpider 21122502
